data_2225087
loop_
_publ_author_name
'Dai, Jun'
'Yang, Juan'

_publ_section_title
;(2,2'-Bipyridine-\k^2^<i>N</i>,<i>N</i>')bis(4-hydroxybenzoato-\k^2^<i>O</i>,<i>O</i>')lead(II)
 monohydrate
;
_journal_coeditor_code PK2224
_journal_issue 2
_journal_name_full 'Acta Crystallographica Section E'
_journal_page_first m237
_journal_paper_doi 10.1107/S1600536810002941
_journal_volume 66
_journal_year 2010
_chemical_formula_iupac '[Pb (C7 H5 O3)2 (C10 H8 N2)], H2 O'
_chemical_formula_moiety 'C24 H18 N2 O6 Pb, H2 O'
_chemical_formula_sum 'C24 H20 N2 O7 Pb'
_chemical_formula_weight 655.61
_chemical_name_systematic
;
(2,2'-Bipyridine-\k^2^<i>N</i>,<i>N</i>')bis(4-hydroxybenzoato-
\k^2^<i>O</i>,<i>O</i>')lead(II) monohydrate
;
_space_group_IT_number 14
_symmetry_cell_setting monoclinic
_symmetry_space_group_name_Hall '-P 2ybc'
_symmetry_space_group_name_H-M 'P 1 21/c 1'
_atom_sites_solution_hydrogens geom
_atom_sites_solution_primary direct
_atom_sites_solution_secondary difmap
_cell_angle_alpha 90.00
_cell_angle_beta 100.334(2)
_cell_angle_gamma 90.00
_cell_formula_units_Z 4
_cell_length_a 10.9483(4)
_cell_length_b 17.5194(6)
_cell_length_c 12.0479(4)
_cell_measurement_reflns_used 9368
_cell_measurement_temperature 296(2)
_cell_measurement_theta_max 26.85
_cell_measurement_theta_min 2.22
_cell_volume 2273.39(14)
_computing_cell_refinement 'SAINT (Bruker, 2007)'
_computing_data_collection 'APEX2 (Bruker, 2007)'
_computing_data_reduction 'SAINT (Bruker, 2007)'
_computing_molecular_graphics 'SHELXTL (Sheldrick, 2008)'
_computing_publication_material 'SHELXTL (Sheldrick, 2008)'
_computing_structure_refinement 'SHELXL97 (Sheldrick, 2008)'
_computing_structure_solution 'SHELXS97 (Sheldrick, 2008)'
_diffrn_ambient_temperature 296(2)
_diffrn_measured_fraction_theta_full 0.998
_diffrn_measured_fraction_theta_max 0.998
_diffrn_measurement_device_type 'Bruker APEXII CCD area-detector'
_diffrn_measurement_method '\f and \w scans'
_diffrn_radiation_monochromator graphite
_diffrn_radiation_source 'fine-focus sealed tube'
_diffrn_radiation_type MoK\a
_diffrn_radiation_wavelength 0.71073
_diffrn_reflns_av_R_equivalents 0.0371
_diffrn_reflns_av_sigmaI/netI 0.0339
_diffrn_reflns_limit_h_max 13
_diffrn_reflns_limit_h_min -13
_diffrn_reflns_limit_k_max 20
_diffrn_reflns_limit_k_min -19
_diffrn_reflns_limit_l_max 14
_diffrn_reflns_limit_l_min -14
_diffrn_reflns_number 18618
_diffrn_reflns_theta_full 25.14
_diffrn_reflns_theta_max 25.14
_diffrn_reflns_theta_min 2.22
_diffrn_standards_decay_% 0
_exptl_absorpt_coefficient_mu 7.470
_exptl_absorpt_correction_T_max 0.303
_exptl_absorpt_correction_T_min 0.180
_exptl_absorpt_correction_type multi-scan
_exptl_absorpt_process_details '(SADABS; Bruker, 2007)'
_exptl_crystal_colour colorless
_exptl_crystal_density_diffrn 1.915
_exptl_crystal_density_method 'not measured'
_exptl_crystal_description block
_exptl_crystal_F_000 1264
_exptl_crystal_size_max 0.35
_exptl_crystal_size_mid 0.26
_exptl_crystal_size_min 0.21
_refine_diff_density_max 1.051
_refine_diff_density_min -0.608
_refine_ls_extinction_method none
_refine_ls_goodness_of_fit_ref 1.005
_refine_ls_hydrogen_treatment mixed
_refine_ls_matrix_type full
_refine_ls_number_parameters 315
_refine_ls_number_reflns 4067
_refine_ls_number_restraints 3
_refine_ls_restrained_S_all 1.006
_refine_ls_R_factor_all 0.0316
_refine_ls_R_factor_gt 0.0254
_refine_ls_shift/su_max 0.001
_refine_ls_shift/su_mean 0.000
_refine_ls_structure_factor_coef Fsqd
_refine_ls_weighting_details 'calc w=1/[\s^2^(Fo^2^)+(0.0468P)^2^+0.2800P] where P=(Fo^2^+2Fc^2^)/3'
_refine_ls_weighting_scheme calc
_refine_ls_wR_factor_gt 0.0674
_refine_ls_wR_factor_ref 0.0716
_reflns_number_gt 3579
_reflns_number_total 4067
_reflns_threshold_expression I>\s(I)
_cod_data_source_file pk2224.cif
_cod_data_source_block I
_cod_depositor_comments
;
The following automatic conversions were performed:
'_exptl_absorpt_correction_type' value 'Multi-scan' changed to
'multi-scan' according to
'/home/saulius/struct/CIF-dictionaries/cif_core.dic' dictionary named
'cif_core.dic' version 2.4.1 from 2010-06-29.

Automatic conversion script
Id: cif_fix_enum 1527 2010-12-29 10:47:43Z saulius 

The following automatic conversions were performed:

'_exptl_absorpt_correction_type' value 'Multi-scan' changed to
'multi-scan' according to
/home/saulius/struct/CIF-dictionaries/cif_core.dic dictionary named
'cif_core.dic' version 2.4.1 from 2010-06-29.

Automatic conversion script
Id: cif_fix_values 1715 2011-07-08 13:25:40Z adriana 
;
_cod_original_sg_symbol_H-M 'P 21/c'
_cod_database_code 2225087
_cod_database_fobs_code 2225087

loop_
_symmetry_equiv_pos_as_xyz
'x, y, z'
'-x, y+1/2, -z+1/2'
'-x, -y, -z'
'x, -y-1/2, z-1/2'

loop_
_atom_site_type_symbol
_atom_site_label
_atom_site_fract_x
_atom_site_fract_y
_atom_site_fract_z
_atom_site_U_iso_or_equiv
_atom_site_adp_type
_atom_site_calc_flag
_atom_site_refinement_flags
_atom_site_occupancy
_atom_site_disorder_assembly
_atom_site_disorder_group
Pb Pb1 0.261796(15) 0.580074(8) 0.261115(12) 0.03852(9) Uani d . 1 . .
O O5 0.0806(3) 0.64137(15) 0.1348(2) 0.0475(7) Uani d . 1 . .
C C7 0.4017(5) 0.4162(2) -0.0512(4) 0.0420(11) Uani d . 1 . .
H H7 0.3423 0.4505 -0.0863 0.050 Uiso calc R 1 . .
C C20 0.1550(3) 0.4657(2) 0.4545(3) 0.0320(8) Uani d . 1 . .
O O2 0.2797(3) 0.50785(17) 0.0880(2) 0.0483(7) Uani d . 1 . .
N N2 0.2459(3) 0.51668(19) 0.4497(3) 0.0404(8) Uani d . 1 . .
O O1 0.3906(3) 0.45881(15) 0.2420(2) 0.0432(7) Uani d . 1 . .
C C19 0.0708(4) 0.4488(2) 0.3465(3) 0.0315(8) Uani d . 1 . .
C C9 -0.0879(4) 0.7114(2) 0.1842(3) 0.0356(9) Uani d . 1 . .
C C2 0.4263(4) 0.4108(2) 0.0654(4) 0.0375(9) Uani d . 1 . .
N N1 0.0957(3) 0.48437(18) 0.2536(2) 0.0380(8) Uani d . 1 . .
O O6 -0.3930(3) 0.85265(16) 0.0985(2) 0.0482(7) Uani d . 1 . .
H H6A -0.4058 0.8767 0.1536 0.072 Uiso calc R 1 . .
C C21 0.1424(5) 0.4314(2) 0.5547(4) 0.0408(10) Uani d . 1 . .
H H21 0.0775 0.3976 0.5575 0.049 Uiso calc R 1 . .
C C1 0.3605(4) 0.4621(2) 0.1352(3) 0.0409(10) Uani d . 1 . .
C C13 -0.2517(4) 0.7641(2) 0.0452(3) 0.0419(10) Uani d . 1 . .
H H13 -0.2914 0.7679 -0.0296 0.050 Uiso calc R 1 . .
C C14 -0.1501(4) 0.7182(2) 0.0728(3) 0.0393(9) Uani d . 1 . .
H H14 -0.1217 0.6909 0.0163 0.047 Uiso calc R 1 . .
C C3 0.5150(4) 0.3590(2) 0.1156(3) 0.0462(10) Uani d . 1 . .
H H3 0.5318 0.3543 0.1937 0.055 Uiso calc R 1 . .
C C10 -0.1360(4) 0.7505(2) 0.2682(3) 0.0420(10) Uani d . 1 . .
H H10 -0.0986 0.7452 0.3435 0.050 Uiso calc R 1 . .
C C12 -0.2965(4) 0.8055(2) 0.1294(3) 0.0376(9) Uani d . 1 . .
O O4 0.0747(3) 0.65607(16) 0.3160(2) 0.0503(8) Uani d . 1 . .
C C18 -0.0272(4) 0.3996(2) 0.3390(4) 0.0424(10) Uani d . 1 . .
H H18 -0.0429 0.3752 0.4035 0.051 Uiso calc R 1 . .
C C5 0.5550(4) 0.3211(2) -0.0643(3) 0.0399(9) Uani d . 1 . .
C C16 -0.0779(5) 0.4215(2) 0.1430(4) 0.0555(13) Uani d . 1 . .
H H16 -0.1275 0.4132 0.0729 0.067 Uiso calc R 1 . .
O O3 0.6169(3) 0.2796(2) -0.1324(2) 0.0587(8) Uani d . 1 . .
H H3A 0.6778 0.2594 -0.0940 0.088 Uiso calc R 1 . .
C C17 -0.1021(4) 0.3859(2) 0.2378(4) 0.0504(11) Uani d . 1 . .
H H17 -0.1691 0.3527 0.2332 0.061 Uiso calc R 1 . .
C C4 0.5782(4) 0.3146(2) 0.0512(3) 0.0461(10) Uani d . 1 . .
H H4 0.6371 0.2798 0.0859 0.055 Uiso calc R 1 . .
C C8 0.0289(4) 0.6673(2) 0.2142(3) 0.0389(9) Uani d . 1 . .
C C15 0.0219(5) 0.4700(2) 0.1548(3) 0.0521(12) Uani d . 1 . .
H H15 0.0393 0.4941 0.0907 0.063 Uiso calc R 1 . .
C C6 0.4647(4) 0.3710(2) -0.1153(3) 0.0466(10) Uani d . 1 . .
H H6 0.4462 0.3740 -0.1936 0.056 Uiso calc R 1 . .
C C11 -0.2373(4) 0.7962(3) 0.2403(3) 0.0447(11) Uani d . 1 . .
H H11 -0.2677 0.8219 0.2971 0.054 Uiso calc R 1 . .
C C24 0.3265(4) 0.5317(2) 0.5439(3) 0.0517(11) Uani d . 1 . .
H H24 0.3901 0.5662 0.5400 0.062 Uiso calc R 1 . .
C C22 0.2272(5) 0.4478(2) 0.6510(3) 0.0499(11) Uani d . 1 . .
H H22 0.2208 0.4242 0.7188 0.060 Uiso calc R 1 . .
C C23 0.3208(4) 0.4987(3) 0.6463(3) 0.0545(12) Uani d . 1 . .
H H23 0.3786 0.5107 0.7104 0.065 Uiso calc R 1 . .
O O1W 0.8383(3) 0.23234(19) -0.0179(3) 0.0588(8) Uani d D 1 . .
H H1A 0.885(5) 0.273(2) -0.030(4) 0.088 Uiso d D 1 . .
H H1B 0.867(5) 0.222(3) 0.049(3) 0.088 Uiso d D 1 . .

loop_
_atom_site_aniso_label
_atom_site_aniso_U_11
_atom_site_aniso_U_22
_atom_site_aniso_U_33
_atom_site_aniso_U_12
_atom_site_aniso_U_13
_atom_site_aniso_U_23
Pb1 0.03782(13) 0.03792(13) 0.04067(12) -0.00251(6) 0.00932(8) 0.00471(6)
O5 0.0479(19) 0.0526(17) 0.0440(15) 0.0115(14) 0.0139(14) 0.0043(13)
C7 0.034(3) 0.048(3) 0.044(2) -0.0059(18) 0.005(2) 0.0071(17)
C20 0.025(2) 0.036(2) 0.0352(19) 0.0043(16) 0.0062(17) 0.0005(15)
O2 0.0394(18) 0.0588(18) 0.0450(15) 0.0114(15) 0.0032(14) 0.0044(13)
N2 0.035(2) 0.0451(19) 0.0393(17) -0.0048(16) 0.0027(16) 0.0004(14)
O1 0.0461(19) 0.0453(17) 0.0382(15) -0.0017(14) 0.0077(13) 0.0033(12)
C19 0.031(2) 0.0262(18) 0.038(2) 0.0034(16) 0.0068(17) -0.0005(15)
C9 0.042(2) 0.031(2) 0.0369(19) -0.0055(17) 0.0141(19) 0.0000(15)
C2 0.037(3) 0.037(2) 0.039(2) -0.0053(17) 0.0064(19) 0.0038(15)
N1 0.039(2) 0.0410(19) 0.0329(16) -0.0028(15) 0.0029(15) 0.0047(13)
O6 0.0435(19) 0.0505(17) 0.0480(16) 0.0107(14) 0.0009(14) -0.0065(13)
C21 0.042(3) 0.041(2) 0.039(2) -0.0018(19) 0.007(2) 0.0018(17)
C1 0.035(3) 0.043(2) 0.045(2) -0.008(2) 0.008(2) 0.0026(18)
C13 0.045(3) 0.044(2) 0.037(2) -0.004(2) 0.0056(19) -0.0038(17)
C14 0.045(3) 0.037(2) 0.037(2) -0.0042(19) 0.0129(19) -0.0047(16)
C3 0.050(3) 0.047(2) 0.040(2) -0.002(2) 0.006(2) 0.0025(18)
C10 0.053(3) 0.045(2) 0.0287(18) 0.006(2) 0.0087(19) 0.0018(16)
C12 0.037(2) 0.033(2) 0.043(2) -0.0050(18) 0.0082(19) -0.0024(16)
O4 0.059(2) 0.0521(17) 0.0410(16) 0.0137(15) 0.0124(15) 0.0015(13)
C18 0.039(3) 0.040(2) 0.047(2) -0.0064(19) 0.006(2) -0.0003(18)
C5 0.031(2) 0.051(2) 0.0372(19) -0.0068(19) 0.0069(18) -0.0010(17)
C16 0.060(4) 0.056(3) 0.044(3) -0.010(2) -0.008(2) -0.0073(19)
O3 0.055(2) 0.076(2) 0.0473(16) 0.0091(17) 0.0158(16) 0.0009(16)
C17 0.046(3) 0.047(3) 0.056(3) -0.010(2) 0.001(2) -0.004(2)
C4 0.041(3) 0.046(2) 0.050(2) 0.009(2) 0.006(2) 0.0039(19)
C8 0.051(3) 0.036(2) 0.0320(19) -0.0002(19) 0.013(2) 0.0014(15)
C15 0.065(3) 0.054(3) 0.034(2) -0.014(2) -0.001(2) 0.0032(18)
C6 0.042(3) 0.059(3) 0.039(2) -0.006(2) 0.009(2) 0.0073(19)
C11 0.049(3) 0.047(3) 0.043(2) 0.006(2) 0.019(2) -0.0029(17)
C24 0.041(3) 0.060(3) 0.051(2) -0.010(2) -0.003(2) 0.000(2)
C22 0.060(3) 0.055(3) 0.033(2) 0.001(2) 0.003(2) 0.0090(19)
C23 0.047(3) 0.068(3) 0.040(2) -0.002(2) -0.013(2) 0.001(2)
O1W 0.060(2) 0.060(2) 0.0592(19) 0.0064(17) 0.0169(18) 0.0124(16)

loop_
_atom_type_symbol
_atom_type_description
_atom_type_scat_dispersion_real
_atom_type_scat_dispersion_imag
_atom_type_scat_source
C C 0.0033 0.0016 'International Tables Vol C Tables 4.2.6.8 and 6.1.1.4'
H H 0.0000 0.0000 'International Tables Vol C Tables 4.2.6.8 and 6.1.1.4'
N N 0.0061 0.0033 'International Tables Vol C Tables 4.2.6.8 and 6.1.1.4'
O O 0.0106 0.0060 'International Tables Vol C Tables 4.2.6.8 and 6.1.1.4'
Pb Pb -3.3944 10.1111 'International Tables Vol C Tables 4.2.6.8 and 6.1.1.4'

loop_
_geom_angle_atom_site_label_1
_geom_angle_atom_site_label_2
_geom_angle_atom_site_label_3
_geom_angle_site_symmetry_1
_geom_angle_site_symmetry_3
_geom_angle
_geom_angle_publ_flag
N1 Pb1 O2 . . 77.93(10) ?
N1 Pb1 O5 . . 76.79(10) ?
O2 Pb1 O5 . . 83.20(9) ?
N1 Pb1 N2 . . 64.57(10) ?
O2 Pb1 N2 . . 123.60(11) ?
O5 Pb1 N2 . . 123.38(10) ?
N1 Pb1 O1 . . 81.27(11) ?
O2 Pb1 O1 . . 51.53(9) ?
O5 Pb1 O1 . . 132.96(8) ?
N2 Pb1 O1 . . 81.23(9) ?
N1 Pb1 O4 . . 75.54(10) ?
O2 Pb1 O4 . . 130.87(9) ?
O5 Pb1 O4 . . 50.89(8) ?
N2 Pb1 O4 . . 79.42(10) ?
O1 Pb1 O4 . . 154.53(9) ?
C8 O5 Pb1 . . 96.1(2) ?
C6 C7 C2 . . 120.3(4) ?
C6 C7 H7 . . 119.9 ?
C2 C7 H7 . . 119.9 ?
N2 C20 C21 . . 121.2(4) ?
N2 C20 C19 . . 116.3(3) ?
C21 C20 C19 . . 122.5(4) ?
C1 O2 Pb1 . . 95.8(2) ?
C24 N2 C20 . . 118.4(3) ?
C24 N2 Pb1 . . 122.0(3) ?
C20 N2 Pb1 . . 119.6(2) ?
C1 O1 Pb1 . . 90.4(2) ?
N1 C19 C18 . . 120.6(4) ?
N1 C19 C20 . . 116.6(3) ?
C18 C19 C20 . . 122.7(3) ?
C14 C9 C10 . . 118.1(4) ?
C14 C9 C8 . . 122.0(3) ?
C10 C9 C8 . . 119.9(3) ?
C7 C2 C3 . . 118.7(4) ?
C7 C2 C1 . . 120.2(4) ?
C3 C2 C1 . . 121.1(4) ?
C15 N1 C19 . . 118.1(3) ?
C15 N1 Pb1 . . 119.0(3) ?
C19 N1 Pb1 . . 122.8(2) ?
C12 O6 H6A . . 109.5 ?
C20 C21 C22 . . 119.2(4) ?
C20 C21 H21 . . 120.4 ?
C22 C21 H21 . . 120.4 ?
O2 C1 O1 . . 121.6(4) ?
O2 C1 C2 . . 119.9(4) ?
O1 C1 C2 . . 118.5(4) ?
C14 C13 C12 . . 120.2(4) ?
C14 C13 H13 . . 119.9 ?
C12 C13 H13 . . 119.9 ?
C13 C14 C9 . . 121.3(4) ?
C13 C14 H14 . . 119.3 ?
C9 C14 H14 . . 119.3 ?
C4 C3 C2 . . 120.7(4) ?
C4 C3 H3 . . 119.7 ?
C2 C3 H3 . . 119.7 ?
C11 C10 C9 . . 120.3(4) ?
C11 C10 H10 . . 119.9 ?
C9 C10 H10 . . 119.9 ?
O6 C12 C11 . . 123.3(3) ?
O6 C12 C13 . . 118.6(3) ?
C11 C12 C13 . . 118.2(4) ?
C8 O4 Pb1 . . 91.5(2) ?
C17 C18 C19 . . 120.6(4) ?
C17 C18 H18 . . 119.7 ?
C19 C18 H18 . . 119.7 ?
O3 C5 C4 . . 122.9(4) ?
O3 C5 C6 . . 117.6(3) ?
C4 C5 C6 . . 119.5(4) ?
C17 C16 C15 . . 117.7(4) ?
C17 C16 H16 . . 121.1 ?
C15 C16 H16 . . 121.1 ?
C5 O3 H3A . . 109.5 ?
C18 C17 C16 . . 119.4(4) ?
C18 C17 H17 . . 120.3 ?
C16 C17 H17 . . 120.3 ?
C3 C4 C5 . . 120.3(4) ?
C3 C4 H4 . . 119.8 ?
C5 C4 H4 . . 119.8 ?
O4 C8 O5 . . 121.5(4) ?
O4 C8 C9 . . 119.8(3) ?
O5 C8 C9 . . 118.7(3) ?
N1 C15 C16 . . 123.6(4) ?
N1 C15 H15 . . 118.2 ?
C16 C15 H15 . . 118.2 ?
C7 C6 C5 . . 120.5(4) ?
C7 C6 H6 . . 119.8 ?
C5 C6 H6 . . 119.8 ?
C10 C11 C12 . . 121.8(4) ?
C10 C11 H11 . . 119.1 ?
C12 C11 H11 . . 119.1 ?
N2 C24 C23 . . 123.5(4) ?
N2 C24 H24 . . 118.2 ?
C23 C24 H24 . . 118.2 ?
C23 C22 C21 . . 119.9(4) ?
C23 C22 H22 . . 120.1 ?
C21 C22 H22 . . 120.1 ?
C22 C23 C24 . . 117.8(4) ?
C22 C23 H23 . . 121.1 ?
C24 C23 H23 . . 121.1 ?
H1A O1W H1B . . 102(4) ?

loop_
_geom_bond_atom_site_label_1
_geom_bond_atom_site_label_2
_geom_bond_site_symmetry_2
_geom_bond_distance
_geom_bond_publ_flag
Pb1 N1 . 2.463(3) ?
Pb1 O2 . 2.477(3) ?
Pb1 O5 . 2.514(3) ?
Pb1 N2 . 2.563(3) ?
Pb1 O1 . 2.583(3) ?
Pb1 O4 . 2.625(3) ?
O5 C8 . 1.279(4) ?
C7 C6 . 1.374(6) ?
C7 C2 . 1.385(6) ?
C7 H7 . 0.9300 ?
C20 N2 . 1.346(5) ?
C20 C21 . 1.378(5) ?
C20 C19 . 1.484(5) ?
O2 C1 . 1.252(5) ?
N2 C24 . 1.332(5) ?
O1 C1 . 1.271(5) ?
C19 N1 . 1.351(5) ?
C19 C18 . 1.366(6) ?
C9 C14 . 1.397(5) ?
C9 C10 . 1.402(5) ?
C9 C8 . 1.482(6) ?
C2 C3 . 1.387(6) ?
C2 C1 . 1.501(6) ?
N1 C15 . 1.337(5) ?
O6 C12 . 1.341(5) ?
O6 H6A . 0.8200 ?
C21 C22 . 1.379(6) ?
C21 H21 . 0.9300 ?
C13 C14 . 1.364(6) ?
C13 C12 . 1.405(5) ?
C13 H13 . 0.9300 ?
C14 H14 . 0.9300 ?
C3 C4 . 1.370(6) ?
C3 H3 . 0.9300 ?
C10 C11 . 1.359(6) ?
C10 H10 . 0.9300 ?
C12 C11 . 1.386(5) ?
O4 C8 . 1.254(4) ?
C18 C17 . 1.363(6) ?
C18 H18 . 0.9300 ?
C5 O3 . 1.364(5) ?
C5 C4 . 1.374(5) ?
C5 C6 . 1.379(6) ?
C16 C17 . 1.368(6) ?
C16 C15 . 1.371(6) ?
C16 H16 . 0.9300 ?
O3 H3A . 0.8200 ?
C17 H17 . 0.9300 ?
C4 H4 . 0.9300 ?
C15 H15 . 0.9300 ?
C6 H6 . 0.9300 ?
C11 H11 . 0.9300 ?
C24 C23 . 1.374(6) ?
C24 H24 . 0.9300 ?
C22 C23 . 1.368(6) ?
C22 H22 . 0.9300 ?
C23 H23 . 0.9300 ?
O1W H1A . 0.90(3) ?
O1W H1B . 0.83(3) ?

loop_
_geom_hbond_atom_site_label_D
_geom_hbond_atom_site_label_H
_geom_hbond_atom_site_label_A
_geom_hbond_site_symmetry_A
_geom_hbond_distance_DH
_geom_hbond_distance_HA
_geom_hbond_distance_DA
_geom_hbond_angle_DHA
_geom_hbond_publ_flag
O6 H6A O1 2 0.82 1.90 2.671(4) 156.8 y
O3 H3A O1W . 0.82 1.89 2.695(5) 166.4 y
O1W H1A O5 3_665 0.90(3) 2.04(3) 2.849(4) 148(5) y
O1W H1B O4 2_645 0.83(3) 2.00(3) 2.789(4) 158(5) y
